data_1516694
loop_
_publ_author_name
'Zhao, Chen'
'Li, Ping'
'Smith, Mark D.'
'Pellechia, Perry J.'
'Shimizu, Ken D.'

_publ_section_title
;
 Experimental Study of the Cooperativity of CH-\p Interactions.
;
_journal_issue 13
_journal_name_full 'Organic letters'
_journal_page_first 3520
_journal_page_last 3523
_journal_paper_doi 10.1021/ol5014729
_journal_volume 16
_journal_year 2014
_chemical_formula_moiety 'C42 H27 N O3, C H2 Cl2'
_chemical_formula_sum 'C43 H29 Cl2 N O3'
_chemical_formula_weight 678.57
_chemical_name_systematic
;
 ? 
;
_space_group_crystal_system monoclinic
_space_group_IT_number 14
_space_group_name_Hall '-P 2ybc'
_space_group_name_H-M_alt 'P 1 21/c 1'
_symmetry_space_group_name_Hall '-P 2ybc'
_symmetry_space_group_name_H-M 'P 1 21/c 1'
_atom_sites_solution_hydrogens geom
_atom_sites_solution_primary direct
_atom_sites_solution_secondary difmap
_audit_creation_date 2012-04-11
_audit_creation_method
;
  Olex2 1.1
  (compiled Nov  1 2011 20:42:30, GUI svn.r3906)
;
_cell_angle_alpha 90.00
_cell_angle_beta 97.377(2)
_cell_angle_gamma 90.00
_cell_formula_units_Z 8
_cell_length_a 16.9467(13)
_cell_length_b 12.1612(10)
_cell_length_c 31.646(3)
_cell_measurement_reflns_used 6526
_cell_measurement_temperature 100(2)
_cell_measurement_theta_max 21.128
_cell_measurement_theta_min 2.424
_cell_volume 6468.0(10)
_computing_cell_refinement 'SAINT-Plus Version 6.45 (Bruker, 2001)'
_computing_data_collection 'SMART Version 5.625 (Bruker, 2001)'
_computing_data_reduction 'SAINT-Plus Version 6.45 (Bruker, 2001)'
_computing_molecular_graphics
;
O. V. Dolomanov, L. J. Bourhis, R. J. Gildea, J. A. K. Howard and H. Puschmann,
OLEX2: a complete structure solution, refinement and analysis program.
J. Appl. Cryst. (2009). 42, 339-341.
;
_computing_publication_material
;
O. V. Dolomanov, L. J. Bourhis, R. J. Gildea, J. A. K. Howard and H. Puschmann,
OLEX2: a complete structure solution, refinement and analysis program.
J. Appl. Cryst. (2009). 42, 339-341.
;
_computing_structure_refinement
;
SHELXL, G.M. Sheldrick, Acta Cryst.
2008). A64, 112-122
;
_computing_structure_solution 'SHELXS97 (Sheldrick, 1997)'
_diffrn_ambient_temperature 100(2)
_diffrn_measured_fraction_theta_full 1.000
_diffrn_measured_fraction_theta_max 1.000
_diffrn_measurement_device_type 'Bruker SMART APEX CCD diffractometer'
_diffrn_measurement_method 'omega and phi scans'
_diffrn_radiation_monochromator graphite
_diffrn_radiation_type MoK\a
_diffrn_radiation_wavelength 0.71073
_diffrn_reflns_av_R_equivalents 0.0000
_diffrn_reflns_av_unetI/netI 0.0953
_diffrn_reflns_limit_h_max 19
_diffrn_reflns_limit_h_min -19
_diffrn_reflns_limit_k_max 13
_diffrn_reflns_limit_k_min -13
_diffrn_reflns_limit_l_max 36
_diffrn_reflns_limit_l_min -8
_diffrn_reflns_number 10260
_diffrn_reflns_theta_full 24.11
_diffrn_reflns_theta_max 24.11
_diffrn_reflns_theta_min 1.21
_diffrn_source 'sealed tube'
_diffrn_source_current 38.0
_diffrn_source_power 1.786
_diffrn_source_target Mo
_diffrn_source_voltage 47.0
_exptl_absorpt_coefficient_mu 0.246
_exptl_absorpt_correction_type none
_exptl_crystal_colour colorless
_exptl_crystal_density_diffrn 1.394
_exptl_crystal_density_method 'not measured'
_exptl_crystal_description plate
_exptl_crystal_F_000 2816
_exptl_crystal_size_max 0.36
_exptl_crystal_size_mid 0.24
_exptl_crystal_size_min 0.05
_refine_diff_density_max 0.640
_refine_diff_density_min -0.801
_refine_diff_density_rms 0.079
_refine_ls_extinction_method none
_refine_ls_goodness_of_fit_ref 1.068
_refine_ls_hydrogen_treatment constr
_refine_ls_matrix_type full
_refine_ls_number_parameters 887
_refine_ls_number_reflns 10260
_refine_ls_number_restraints 0
_refine_ls_restrained_S_all 1.068
_refine_ls_R_factor_all 0.1177
_refine_ls_R_factor_gt 0.0821
_refine_ls_shift/su_max 0.000
_refine_ls_shift/su_mean 0.000
_refine_ls_structure_factor_coef Fsqd
_refine_ls_weighting_details 'calc w=1/[\s^2^(Fo^2^)+(0.0814P)^2^+7.9779P] where P=(Fo^2^+2Fc^2^)/3'
_refine_ls_weighting_scheme calc
_refine_ls_wR_factor_gt 0.1810
_refine_ls_wR_factor_ref 0.1968
_reflns_number_gt 7254
_reflns_number_total 10260
_reflns_threshold_expression >2sigma(I)
_cod_data_source_file ol5014729_si_005.cif
_cod_data_source_block cza235
_cod_depositor_comments 'Adding full bibliography for 1516691--1516694.cif.'
_cod_original_cell_volume 6468.1(9)
_cod_database_code 1516694

loop_
_space_group_symop_id
_space_group_symop_operation_xyz
1 'x, y, z'
2 '-x, y+1/2, -z+1/2'
3 '-x, -y, -z'
4 'x, -y-1/2, z-1/2'

loop_
_atom_site_label
_atom_site_type_symbol
_atom_site_fract_x
_atom_site_fract_y
_atom_site_fract_z
_atom_site_U_iso_or_equiv
_atom_site_adp_type
_atom_site_occupancy
_atom_site_symmetry_multiplicity
_atom_site_calc_flag
_atom_site_refinement_flags
O1A O 0.6092(2) 0.6023(3) 0.32175(11) 0.0207(8) Uani 1 1 d .
O2A O 0.4357(2) 0.3987(3) 0.43768(11) 0.0208(8) Uani 1 1 d .
O3A O 0.4811(2) 0.1835(3) 0.32531(11) 0.0233(9) Uani 1 1 d .
N1A N 0.4535(2) 0.2685(3) 0.38684(13) 0.0155(9) Uani 1 1 d .
C1A C 0.5596(3) 0.5398(4) 0.33102(15) 0.0141(11) Uani 1 1 d .
C2A C 0.5091(3) 0.5429(4) 0.36867(15) 0.0142(11) Uani 1 1 d .
C3A C 0.5327(3) 0.4273(4) 0.38748(15) 0.0146(11) Uani 1 1 d .
H3A H 0.5826 0.4327 0.4079 0.017 Uiso 1 1 calc R
C4A C 0.4690(3) 0.3678(4) 0.40811(15) 0.0138(11) Uani 1 1 d .
C5A C 0.4919(3) 0.2588(4) 0.35046(16) 0.0161(11) Uani 1 1 d .
C6A C 0.5470(3) 0.3560(4) 0.34888(15) 0.0160(11) Uani 1 1 d .
H6A H 0.6037 0.3312 0.3514 0.019 Uiso 1 1 calc R
C7A C 0.5263(3) 0.4318(4) 0.30881(15) 0.0139(11) Uani 1 1 d .
C8A C 0.4383(3) 0.4628(4) 0.30667(15) 0.0145(11) Uani 1 1 d .
C9A C 0.4284(3) 0.5276(4) 0.34075(15) 0.0139(11) Uani 1 1 d .
C10A C 0.3508(3) 0.5686(4) 0.34811(15) 0.0141(11) Uani 1 1 d .
C11A C 0.3366(3) 0.6350(4) 0.38235(16) 0.0189(12) Uani 1 1 d .
H11A H 0.3794 0.6523 0.4038 0.023 Uiso 1 1 calc R
C12A C 0.2613(3) 0.6760(4) 0.38562(17) 0.0231(13) Uani 1 1 d .
H12A H 0.2533 0.7241 0.4083 0.028 Uiso 1 1 calc R
C13A C 0.1980(3) 0.6467(4) 0.35582(17) 0.0205(12) Uani 1 1 d .
H13A H 0.1467 0.6758 0.3583 0.025 Uiso 1 1 calc R
C14A C 0.2070(3) 0.5762(4) 0.32245(16) 0.0180(12) Uani 1 1 d .
C15A C 0.1411(3) 0.5413(4) 0.29225(17) 0.0221(12) Uani 1 1 d .
H15A H 0.0892 0.5671 0.2953 0.027 Uiso 1 1 calc R
C16A C 0.1508(3) 0.4744(4) 0.26039(18) 0.0233(13) Uani 1 1 d .
H16A H 0.1056 0.4523 0.2414 0.028 Uiso 1 1 calc R
C17A C 0.2286(3) 0.4340(4) 0.25383(17) 0.0189(12) Uani 1 1 d .
C18A C 0.2385(3) 0.3623(4) 0.22034(16) 0.0196(12) Uani 1 1 d .
H18A H 0.1935 0.3403 0.2012 0.024 Uiso 1 1 calc R
C19A C 0.3127(3) 0.3233(4) 0.21489(16) 0.0201(12) Uani 1 1 d .
H19A H 0.3185 0.2742 0.1921 0.024 Uiso 1 1 calc R
C20A C 0.3797(3) 0.3554(4) 0.24255(16) 0.0178(12) Uani 1 1 d .
H20A H 0.4306 0.3280 0.2383 0.021 Uiso 1 1 calc R
C21A C 0.3729(3) 0.4269(4) 0.27627(16) 0.0155(11) Uani 1 1 d .
C22A C 0.2953(3) 0.4672(4) 0.28256(15) 0.0158(11) Uani 1 1 d .
C23A C 0.2847(3) 0.5377(4) 0.31745(16) 0.0167(11) Uani 1 1 d .
C24A C 0.5235(3) 0.6414(4) 0.39702(15) 0.0129(11) Uani 1 1 d .
C25A C 0.5474(3) 0.6322(4) 0.44058(16) 0.0177(12) Uani 1 1 d .
H25A H 0.5549 0.5616 0.4533 0.021 Uiso 1 1 calc R
C26A C 0.5603(3) 0.7265(4) 0.46550(16) 0.0203(12) Uani 1 1 d .
H26A H 0.5767 0.7200 0.4952 0.024 Uiso 1 1 calc R
C27A C 0.5493(3) 0.8301(4) 0.44707(17) 0.0233(13) Uani 1 1 d .
H27A H 0.5576 0.8944 0.4641 0.028 Uiso 1 1 calc R
C28A C 0.5260(3) 0.8386(4) 0.40357(16) 0.0212(12) Uani 1 1 d .
H28A H 0.5177 0.9090 0.3908 0.025 Uiso 1 1 calc R
C29A C 0.5149(3) 0.7454(4) 0.37874(16) 0.0180(12) Uani 1 1 d .
H29A H 0.5012 0.7524 0.3488 0.022 Uiso 1 1 calc R
C30A C 0.5625(3) 0.4026(4) 0.26935(15) 0.0163(11) Uani 1 1 d .
C31A C 0.5592(3) 0.4791(4) 0.23603(15) 0.0157(11) Uani 1 1 d .
H31A H 0.5331 0.5475 0.2384 0.019 Uiso 1 1 calc R
C32A C 0.5935(3) 0.4554(4) 0.19994(16) 0.0180(12) Uani 1 1 d .
H32A H 0.5906 0.5078 0.1775 0.022 Uiso 1 1 calc R
C33A C 0.6323(3) 0.3558(4) 0.19589(17) 0.0206(12) Uani 1 1 d .
H33A H 0.6561 0.3400 0.1710 0.025 Uiso 1 1 calc R
C34A C 0.6357(3) 0.2798(4) 0.22891(16) 0.0222(12) Uani 1 1 d .
H34A H 0.6624 0.2117 0.2267 0.027 Uiso 1 1 calc R
C35A C 0.6003(3) 0.3031(4) 0.26478(16) 0.0177(12) Uani 1 1 d .
H35A H 0.6020 0.2498 0.2868 0.021 Uiso 1 1 calc R
C36A C 0.4025(3) 0.1830(4) 0.40006(17) 0.0206(12) Uani 1 1 d .
C37A C 0.3261(3) 0.1682(4) 0.37856(17) 0.0250(13) Uani 1 1 d .
C38A C 0.2813(3) 0.0821(5) 0.39274(19) 0.0303(14) Uani 1 1 d .
H38A H 0.2289 0.0693 0.3790 0.036 Uiso 1 1 calc R
C39A C 0.3116(3) 0.0157(5) 0.42616(18) 0.0282(14) Uani 1 1 d .
H39A H 0.2798 -0.0422 0.4350 0.034 Uiso 1 1 calc R
C40A C 0.3868(3) 0.0316(4) 0.44697(17) 0.0251(13) Uani 1 1 d .
H40A H 0.4068 -0.0145 0.4701 0.030 Uiso 1 1 calc R
C41A C 0.4332(3) 0.1156(4) 0.43388(16) 0.0205(12) Uani 1 1 d .
H41A H 0.4855 0.1273 0.4479 0.025 Uiso 1 1 calc R
C42A C 0.2948(3) 0.2399(5) 0.34249(19) 0.0346(15) Uani 1 1 d .
H42D H 0.3055 0.3170 0.3503 0.052 Uiso 1 1 calc R
H42E H 0.2373 0.2288 0.3358 0.052 Uiso 1 1 calc R
H42F H 0.3209 0.2215 0.3175 0.052 Uiso 1 1 calc R
O1B O -0.0266(2) 0.3994(3) 0.55401(13) 0.0343(10) Uani 1 1 d .
O2B O 0.0785(2) 0.8257(3) 0.58208(13) 0.0299(9) Uani 1 1 d .
O3B O 0.2758(2) 0.5688(3) 0.60225(12) 0.0263(9) Uani 1 1 d .
N1B N 0.1885(2) 0.7141(3) 0.59623(14) 0.0210(10) Uani 1 1 d .
C1B C 0.0151(3) 0.4666(4) 0.57406(15) 0.0164(11) Uani 1 1 d .
C2B C -0.0002(3) 0.5894(4) 0.58094(16) 0.0203(12) Uani 1 1 d .
C3B C 0.0734(3) 0.6318(4) 0.56025(17) 0.0206(12) Uani 1 1 d .
H3B H 0.0595 0.6402 0.5287 0.025 Uiso 1 1 calc R
C4B C 0.1096(3) 0.7372(5) 0.57978(17) 0.0230(13) Uani 1 1 d .
C5B C 0.2098(3) 0.6050(4) 0.59139(16) 0.0208(12) Uani 1 1 d .
C6B C 0.1382(3) 0.5426(4) 0.57046(17) 0.0212(12) Uani 1 1 d .
H6B H 0.1507 0.5080 0.5434 0.025 Uiso 1 1 calc R
C7B C 0.0997(3) 0.4557(4) 0.59794(16) 0.0184(12) Uani 1 1 d .
C8B C 0.0841(3) 0.5143(4) 0.63902(16) 0.0180(12) Uani 1 1 d .
C9B C 0.0252(3) 0.5908(4) 0.62918(16) 0.0183(12) Uani 1 1 d .
C10B C -0.0003(3) 0.6641(4) 0.66082(16) 0.0203(12) Uani 1 1 d .
C11B C -0.0527(3) 0.7527(4) 0.65197(18) 0.0244(13) Uani 1 1 d .
H11B H -0.0739 0.7679 0.6233 0.029 Uiso 1 1 calc R
C12B C -0.0740(3) 0.8176(4) 0.68401(19) 0.0282(14) Uani 1 1 d .
H12B H -0.1085 0.8784 0.6772 0.034 Uiso 1 1 calc R
C13B C -0.0460(3) 0.7962(4) 0.72623(18) 0.0262(13) Uani 1 1 d .
H13B H -0.0639 0.8392 0.7482 0.031 Uiso 1 1 calc R
C14B C 0.0083(3) 0.7119(4) 0.73646(17) 0.0201(12) Uani 1 1 d .
C15B C 0.0437(3) 0.6933(4) 0.78008(17) 0.0255(13) Uani 1 1 d .
H15B H 0.0241 0.7329 0.8024 0.031 Uiso 1 1 calc R
C16B C 0.1039(3) 0.6210(4) 0.78968(17) 0.0227(13) Uani 1 1 d .
H16B H 0.1265 0.6115 0.8185 0.027 Uiso 1 1 calc R
C17B C 0.1340(3) 0.5584(4) 0.75673(16) 0.0186(12) Uani 1 1 d .
C18B C 0.2013(3) 0.4930(4) 0.76537(17) 0.0202(12) Uani 1 1 d .
H18B H 0.2276 0.4883 0.7937 0.024 Uiso 1 1 calc R
C19B C 0.2304(3) 0.4348(4) 0.73328(16) 0.0194(12) Uani 1 1 d .
H19B H 0.2772 0.3919 0.7397 0.023 Uiso 1 1 calc R
C20B C 0.1925(3) 0.4380(4) 0.69185(16) 0.0183(12) Uani 1 1 d .
H20B H 0.2130 0.3960 0.6704 0.022 Uiso 1 1 calc R
C21B C 0.1246(3) 0.5022(4) 0.68121(16) 0.0164(11) Uani 1 1 d .
C22B C 0.0950(3) 0.5669(4) 0.71397(16) 0.0168(11) Uani 1 1 d .
C23B C 0.0331(3) 0.6456(4) 0.70371(16) 0.0181(12) Uani 1 1 d .
C24B C -0.0817(3) 0.6301(4) 0.56334(16) 0.0222(13) Uani 1 1 d .
C25B C -0.0949(3) 0.7120(5) 0.53282(17) 0.0308(14) Uani 1 1 d .
H25B H -0.0512 0.7431 0.5210 0.037 Uiso 1 1 calc R
C26B C -0.1715(4) 0.7486(6) 0.5195(2) 0.0450(18) Uani 1 1 d .
H26B H -0.1800 0.8045 0.4985 0.054 Uiso 1 1 calc R
C27B C -0.2353(4) 0.7047(6) 0.5365(2) 0.0460(18) Uani 1 1 d .
H27B H -0.2874 0.7313 0.5276 0.055 Uiso 1 1 calc R
C28B C -0.2236(4) 0.6228(5) 0.5662(2) 0.0401(17) Uani 1 1 d .
H28B H -0.2676 0.5917 0.5777 0.048 Uiso 1 1 calc R
C29B C -0.1465(3) 0.5850(5) 0.57957(19) 0.0313(14) Uani 1 1 d .
H29B H -0.1385 0.5276 0.6000 0.038 Uiso 1 1 calc R
C30B C 0.1326(3) 0.3411(4) 0.60016(15) 0.0187(12) Uani 1 1 d .
C31B C 0.0865(3) 0.2561(4) 0.61336(17) 0.0257(13) Uani 1 1 d .
H31B H 0.0353 0.2724 0.6209 0.031 Uiso 1 1 calc R
C32B C 0.1131(4) 0.1488(5) 0.61572(19) 0.0327(15) Uani 1 1 d .
H32B H 0.0802 0.0923 0.6246 0.039 Uiso 1 1 calc R
C33B C 0.1876(4) 0.1235(5) 0.60515(17) 0.0323(15) Uani 1 1 d .
H33B H 0.2059 0.0496 0.6065 0.039 Uiso 1 1 calc R
C34B C 0.2352(3) 0.2066(5) 0.59264(17) 0.0288(14) Uani 1 1 d .
H34B H 0.2870 0.1900 0.5860 0.035 Uiso 1 1 calc R
C35B C 0.2077(3) 0.3143(5) 0.58979(17) 0.0280(14) Uani 1 1 d .
H35B H 0.2406 0.3704 0.5806 0.034 Uiso 1 1 calc R
C36B C 0.2448(3) 0.7969(4) 0.61253(17) 0.0215(12) Uani 1 1 d .
C37B C 0.2503(3) 0.8300(4) 0.65502(16) 0.0226(13) Uani 1 1 d .
C38B C 0.3075(3) 0.9092(4) 0.66883(17) 0.0208(12) Uani 1 1 d .
H38B H 0.3117 0.9347 0.6974 0.025 Uiso 1 1 calc R
C39B C 0.3573(3) 0.9508(4) 0.64240(18) 0.0267(13) Uani 1 1 d .
H39B H 0.3966 1.0031 0.6530 0.032 Uiso 1 1 calc R
C40B C 0.3511(3) 0.9177(4) 0.60014(18) 0.0279(14) Uani 1 1 d .
H40B H 0.3853 0.9479 0.5816 0.034 Uiso 1 1 calc R
C41B C 0.2945(3) 0.8403(4) 0.58539(18) 0.0261(13) Uani 1 1 d .
H41B H 0.2897 0.8168 0.5565 0.031 Uiso 1 1 calc R
C42B C 0.1975(4) 0.7849(5) 0.68516(19) 0.0408(17) Uani 1 1 d .
H42A H 0.1420 0.7877 0.6719 0.061 Uiso 1 1 calc R
H42B H 0.2035 0.8290 0.7113 0.061 Uiso 1 1 calc R
H42C H 0.2124 0.7085 0.6921 0.061 Uiso 1 1 calc R
C1S C 0.3051(4) 0.5929(6) 0.4962(2) 0.0504(18) Uani 1 1 d .
H1SA H 0.3072 0.5472 0.5222 0.060 Uiso 1 1 calc R
H1SB H 0.3085 0.5433 0.4717 0.060 Uiso 1 1 calc R
Cl1 Cl 0.21392(10) 0.66507(18) 0.48843(5) 0.0565(5) Uani 1 1 d .
Cl2 Cl 0.38655(11) 0.68356(19) 0.50138(6) 0.0641(6) Uani 1 1 d .
C2S C 0.0618(6) 0.9761(9) 0.4456(2) 0.097(4) Uani 1 1 d .
H2SA H 0.0654 1.0560 0.4403 0.117 Uiso 1 1 calc R
H2SB H 0.0047 0.9570 0.4439 0.117 Uiso 1 1 calc R
Cl3 Cl 0.10260(10) 0.90559(16) 0.40559(5) 0.0519(5) Uani 1 1 d .
Cl4 Cl 0.10599(14) 0.94935(19) 0.49594(6) 0.0719(6) Uani 1 1 d .

loop_
_atom_site_aniso_label
_atom_site_aniso_U_11
_atom_site_aniso_U_22
_atom_site_aniso_U_33
_atom_site_aniso_U_23
_atom_site_aniso_U_13
_atom_site_aniso_U_12
O1A 0.023(2) 0.0191(19) 0.0203(19) -0.0012(16) 0.0041(17) -0.0043(17)
O2A 0.025(2) 0.0192(19) 0.0188(19) -0.0010(16) 0.0051(17) -0.0030(16)
O3A 0.023(2) 0.020(2) 0.028(2) -0.0042(18) 0.0055(17) -0.0055(16)
N1A 0.012(2) 0.014(2) 0.020(2) 0.0010(18) 0.0028(19) -0.0039(18)
C1A 0.009(3) 0.013(3) 0.019(3) 0.000(2) -0.001(2) 0.004(2)
C2A 0.008(3) 0.018(3) 0.016(3) 0.001(2) -0.001(2) -0.001(2)
C3A 0.012(3) 0.015(3) 0.016(3) 0.001(2) 0.001(2) -0.002(2)
C4A 0.010(3) 0.016(3) 0.014(3) 0.007(2) -0.006(2) -0.003(2)
C5A 0.012(3) 0.018(3) 0.017(3) 0.000(2) -0.002(2) 0.002(2)
C6A 0.013(3) 0.019(3) 0.016(3) 0.005(2) -0.001(2) 0.001(2)
C7A 0.012(3) 0.012(3) 0.018(3) 0.000(2) -0.001(2) -0.002(2)
C8A 0.014(3) 0.016(3) 0.013(3) 0.001(2) 0.001(2) 0.001(2)
C9A 0.013(3) 0.009(2) 0.019(3) 0.002(2) 0.002(2) -0.002(2)
C10A 0.014(3) 0.016(3) 0.012(3) 0.005(2) 0.001(2) -0.003(2)
C11A 0.020(3) 0.015(3) 0.021(3) 0.001(2) 0.004(2) -0.002(2)
C12A 0.024(3) 0.022(3) 0.025(3) -0.002(2) 0.005(3) 0.001(2)
C13A 0.014(3) 0.018(3) 0.030(3) 0.005(2) 0.007(3) 0.004(2)
C14A 0.017(3) 0.016(3) 0.022(3) 0.005(2) 0.003(2) -0.004(2)
C15A 0.014(3) 0.024(3) 0.029(3) 0.004(3) 0.005(3) 0.001(2)
C16A 0.012(3) 0.026(3) 0.030(3) 0.005(3) -0.005(2) 0.000(2)
C17A 0.016(3) 0.013(3) 0.027(3) 0.004(2) 0.000(2) 0.000(2)
C18A 0.014(3) 0.020(3) 0.022(3) 0.000(2) -0.008(2) -0.002(2)
C19A 0.027(3) 0.013(3) 0.019(3) -0.001(2) 0.002(3) -0.001(2)
C20A 0.013(3) 0.015(3) 0.026(3) 0.004(2) 0.005(2) 0.004(2)
C21A 0.011(3) 0.015(3) 0.020(3) 0.002(2) -0.004(2) -0.004(2)
C22A 0.017(3) 0.014(3) 0.016(3) 0.006(2) 0.003(2) -0.002(2)
C23A 0.015(3) 0.016(3) 0.019(3) 0.006(2) 0.003(2) -0.002(2)
C24A 0.008(3) 0.017(3) 0.014(3) -0.003(2) 0.001(2) -0.002(2)
C25A 0.016(3) 0.017(3) 0.020(3) 0.001(2) 0.003(2) 0.001(2)
C26A 0.014(3) 0.032(3) 0.014(3) -0.006(2) -0.003(2) -0.003(2)
C27A 0.024(3) 0.018(3) 0.028(3) -0.006(2) 0.003(3) -0.008(2)
C28A 0.025(3) 0.018(3) 0.021(3) -0.001(2) 0.004(2) -0.004(2)
C29A 0.018(3) 0.022(3) 0.014(3) -0.002(2) 0.000(2) -0.003(2)
C30A 0.010(3) 0.020(3) 0.018(3) -0.003(2) -0.001(2) -0.005(2)
C31A 0.011(3) 0.013(3) 0.023(3) -0.005(2) 0.001(2) -0.002(2)
C32A 0.016(3) 0.021(3) 0.016(3) -0.002(2) -0.002(2) -0.001(2)
C33A 0.014(3) 0.027(3) 0.021(3) -0.010(2) 0.003(2) -0.002(2)
C34A 0.023(3) 0.023(3) 0.020(3) -0.005(2) 0.001(2) 0.007(2)
C35A 0.020(3) 0.013(3) 0.019(3) 0.000(2) -0.003(2) 0.003(2)
C36A 0.020(3) 0.019(3) 0.024(3) -0.006(2) 0.007(2) -0.001(2)
C37A 0.023(3) 0.023(3) 0.029(3) -0.002(3) 0.003(3) -0.001(2)
C38A 0.022(3) 0.032(3) 0.037(4) -0.001(3) 0.005(3) -0.009(3)
C39A 0.031(4) 0.023(3) 0.031(3) -0.003(3) 0.004(3) -0.010(3)
C40A 0.032(3) 0.020(3) 0.024(3) 0.003(2) 0.004(3) 0.001(3)
C41A 0.025(3) 0.020(3) 0.017(3) 0.000(2) 0.004(2) -0.003(2)
C42A 0.022(3) 0.039(4) 0.040(4) 0.015(3) -0.009(3) -0.005(3)
O1B 0.023(2) 0.045(3) 0.034(2) -0.006(2) 0.0007(19) -0.003(2)
O2B 0.020(2) 0.025(2) 0.043(2) 0.0077(19) -0.0016(19) 0.0021(18)
O3B 0.013(2) 0.029(2) 0.037(2) 0.0001(18) 0.0017(18) 0.0014(17)
N1B 0.014(2) 0.021(2) 0.028(3) 0.004(2) 0.001(2) -0.0032(19)
C1B 0.011(3) 0.024(3) 0.013(3) -0.002(2) -0.005(2) -0.006(2)
C2B 0.015(3) 0.024(3) 0.021(3) 0.001(2) 0.000(2) -0.006(2)
C3B 0.014(3) 0.030(3) 0.018(3) 0.006(2) 0.004(2) -0.002(2)
C4B 0.016(3) 0.029(3) 0.024(3) 0.006(3) 0.001(2) -0.004(3)
C5B 0.015(3) 0.027(3) 0.022(3) 0.003(2) 0.008(2) -0.006(2)
C6B 0.011(3) 0.030(3) 0.022(3) 0.000(2) 0.002(2) -0.003(2)
C7B 0.013(3) 0.025(3) 0.016(3) 0.000(2) 0.000(2) -0.003(2)
C8B 0.012(3) 0.020(3) 0.022(3) 0.001(2) 0.002(2) -0.010(2)
C9B 0.016(3) 0.018(3) 0.020(3) 0.003(2) -0.001(2) -0.005(2)
C10B 0.019(3) 0.021(3) 0.021(3) -0.002(2) 0.001(2) -0.007(2)
C11B 0.018(3) 0.027(3) 0.027(3) -0.002(3) -0.002(3) -0.001(2)
C12B 0.023(3) 0.021(3) 0.041(4) -0.006(3) 0.006(3) 0.006(2)
C13B 0.024(3) 0.027(3) 0.028(3) -0.008(3) 0.002(3) -0.001(3)
C14B 0.011(3) 0.023(3) 0.026(3) -0.004(2) 0.002(2) -0.007(2)
C15B 0.028(3) 0.026(3) 0.024(3) -0.008(3) 0.008(3) 0.000(3)
C16B 0.031(3) 0.018(3) 0.020(3) -0.004(2) 0.004(3) -0.007(3)
C17B 0.024(3) 0.012(3) 0.021(3) 0.000(2) 0.005(2) -0.010(2)
C18B 0.020(3) 0.018(3) 0.020(3) 0.002(2) -0.005(2) -0.002(2)
C19B 0.017(3) 0.017(3) 0.022(3) 0.004(2) -0.006(2) 0.001(2)
C20B 0.017(3) 0.013(3) 0.025(3) -0.005(2) 0.000(2) -0.006(2)
C21B 0.012(3) 0.016(3) 0.019(3) -0.003(2) -0.003(2) -0.003(2)
C22B 0.013(3) 0.014(3) 0.022(3) -0.002(2) -0.001(2) -0.006(2)
C23B 0.011(3) 0.019(3) 0.025(3) -0.004(2) 0.003(2) -0.004(2)
C24B 0.016(3) 0.032(3) 0.017(3) -0.005(2) -0.004(2) 0.003(2)
C25B 0.026(3) 0.044(4) 0.019(3) 0.005(3) -0.008(3) 0.003(3)
C26B 0.041(4) 0.059(5) 0.029(4) -0.001(3) -0.019(3) 0.012(4)
C27B 0.026(4) 0.057(5) 0.051(4) -0.007(4) -0.011(3) 0.009(3)
C28B 0.017(3) 0.049(4) 0.054(4) -0.012(4) 0.002(3) -0.001(3)
C29B 0.021(3) 0.037(3) 0.033(3) 0.000(3) -0.006(3) -0.007(3)
C30B 0.017(3) 0.029(3) 0.008(2) -0.004(2) -0.005(2) -0.003(2)
C31B 0.018(3) 0.030(3) 0.027(3) 0.000(3) -0.001(3) 0.001(3)
C32B 0.036(4) 0.025(3) 0.036(4) -0.001(3) -0.002(3) -0.008(3)
C33B 0.047(4) 0.027(3) 0.019(3) -0.003(3) -0.010(3) 0.008(3)
C34B 0.025(3) 0.042(4) 0.019(3) -0.006(3) 0.002(3) 0.007(3)
C35B 0.029(3) 0.029(3) 0.026(3) -0.005(3) 0.001(3) 0.000(3)
C36B 0.013(3) 0.019(3) 0.032(3) 0.003(2) 0.003(3) 0.002(2)
C37B 0.027(3) 0.021(3) 0.021(3) 0.008(2) 0.006(3) 0.011(3)
C38B 0.026(3) 0.017(3) 0.018(3) -0.002(2) -0.002(2) 0.006(2)
C39B 0.027(3) 0.022(3) 0.031(3) -0.003(3) 0.001(3) -0.001(2)
C40B 0.027(3) 0.027(3) 0.033(3) -0.005(3) 0.015(3) -0.012(3)
C41B 0.032(3) 0.024(3) 0.025(3) -0.002(3) 0.011(3) -0.003(3)
C42B 0.045(4) 0.046(4) 0.031(4) -0.005(3) 0.003(3) -0.019(3)
C1S 0.047(4) 0.052(4) 0.053(4) -0.008(4) 0.011(4) -0.002(4)
Cl1 0.0319(10) 0.1062(16) 0.0317(9) 0.0085(10) 0.0054(8) -0.0048(10)
Cl2 0.0348(10) 0.1053(17) 0.0535(11) -0.0185(11) 0.0103(9) -0.0109(10)
C2S 0.105(8) 0.148(9) 0.035(4) -0.013(5) -0.007(5) 0.080(7)
Cl3 0.0412(10) 0.0714(12) 0.0464(10) -0.0194(9) 0.0182(8) -0.0178(9)
Cl4 0.0868(16) 0.0960(16) 0.0319(10) 0.0087(10) 0.0043(10) 0.0216(13)

loop_
_atom_type_symbol
_atom_type_description
_atom_type_scat_dispersion_real
_atom_type_scat_dispersion_imag
_atom_type_scat_source
C C 0.0033 0.0016 'International Tables Vol C Tables 4.2.6.8 and 6.1.1.4'
H H 0.0000 0.0000 'International Tables Vol C Tables 4.2.6.8 and 6.1.1.4'
Cl Cl 0.1484 0.1585 'International Tables Vol C Tables 4.2.6.8 and 6.1.1.4'
N N 0.0061 0.0033 'International Tables Vol C Tables 4.2.6.8 and 6.1.1.4'
O O 0.0106 0.0060 'International Tables Vol C Tables 4.2.6.8 and 6.1.1.4'

loop_
_geom_angle_atom_site_label_1
_geom_angle_atom_site_label_2
_geom_angle_atom_site_label_3
_geom_angle
C4A N1A C5A 113.2(4)
C4A N1A C36A 124.5(4)
C5A N1A C36A 122.3(4)
O1A C1A C2A 130.2(4)
O1A C1A C7A 130.4(4)
C2A C1A C7A 99.4(4)
C1A C2A C3A 97.5(4)
C9A C2A C1A 95.3(4)
C9A C2A C3A 106.0(4)
C24A C2A C1A 114.5(4)
C24A C2A C3A 118.6(4)
C24A C2A C9A 120.3(4)
C2A C3A H3A 110.1
C4A C3A C2A 115.7(4)
C4A C3A H3A 110.1
C4A C3A C6A 105.4(4)
C6A C3A C2A 105.3(4)
C6A C3A H3A 110.1
O2A C4A N1A 124.4(4)
O2A C4A C3A 127.8(4)
N1A C4A C3A 107.9(4)
O3A C5A N1A 124.0(5)
O3A C5A C6A 127.6(4)
N1A C5A C6A 108.4(4)
C3A C6A H6A 110.7
C3A C6A C7A 105.5(4)
C5A C6A C3A 104.6(4)
C5A C6A H6A 110.7
C5A C6A C7A 114.3(4)
C7A C6A H6A 110.7
C1A C7A C6A 95.7(4)
C8A C7A C1A 96.1(4)
C8A C7A C6A 107.2(4)
C30A C7A C1A 114.2(4)
C30A C7A C6A 117.3(4)
C30A C7A C8A 121.4(4)
C9A C8A C7A 109.0(4)
C9A C8A C21A 122.8(4)
C21A C8A C7A 128.1(4)
C8A C9A C2A 109.5(4)
C8A C9A C10A 122.0(4)
C10A C9A C2A 128.4(4)
C11A C10A C9A 124.8(5)
C11A C10A C23A 118.7(5)
C23A C10A C9A 116.5(4)
C10A C11A H11A 119.4
C12A C11A C10A 121.1(5)
C12A C11A H11A 119.4
C11A C12A H12A 120.0
C13A C12A C11A 119.9(5)
C13A C12A H12A 120.0
C12A C13A H13A 119.1
C12A C13A C14A 121.9(5)
C14A C13A H13A 119.1
C13A C14A C15A 122.5(5)
C13A C14A C23A 118.9(5)
C23A C14A C15A 118.6(5)
C14A C15A H15A 119.1
C16A C15A C14A 121.8(5)
C16A C15A H15A 119.1
C15A C16A H16A 119.2
C15A C16A C17A 121.5(5)
C17A C16A H16A 119.2
C18A C17A C16A 121.3(5)
C18A C17A C22A 120.1(5)
C22A C17A C16A 118.6(5)
C17A C18A H18A 119.7
C19A C18A C17A 120.7(5)
C19A C18A H18A 119.7
C18A C19A H19A 119.7
C18A C19A C20A 120.5(5)
C20A C19A H19A 119.7
C19A C20A H20A 119.6
C21A C20A C19A 120.8(5)
C21A C20A H20A 119.6
C8A C21A C22A 116.3(4)
C20A C21A C8A 124.6(4)
C20A C21A C22A 119.0(4)
C17A C22A C21A 118.8(4)
C17A C22A C23A 119.9(5)
C23A C22A C21A 121.2(4)
C14A C23A C10A 119.4(4)
C14A C23A C22A 119.5(5)
C22A C23A C10A 121.0(4)
C25A C24A C2A 122.3(4)
C25A C24A C29A 119.1(4)
C29A C24A C2A 118.6(4)
C24A C25A H25A 120.0
C24A C25A C26A 120.0(5)
C26A C25A H25A 120.0
C25A C26A H26A 119.8
C27A C26A C25A 120.4(5)
C27A C26A H26A 119.8
C26A C27A H27A 120.4
C28A C27A C26A 119.3(5)
C28A C27A H27A 120.4
C27A C28A H28A 119.8
C29A C28A C27A 120.4(5)
C29A C28A H28A 119.8
C24A C29A H29A 119.6
C28A C29A C24A 120.8(5)
C28A C29A H29A 119.6
C31A C30A C7A 119.2(4)
C35A C30A C7A 122.5(5)
C35A C30A C31A 118.4(5)
C30A C31A H31A 119.8
C32A C31A C30A 120.3(5)
C32A C31A H31A 119.8
C31A C32A H32A 119.6
C31A C32A C33A 120.9(5)
C33A C32A H32A 119.6
C32A C33A H33A 120.5
C34A C33A C32A 118.9(5)
C34A C33A H33A 120.5
C33A C34A H34A 120.0
C35A C34A C33A 120.1(5)
C35A C34A H34A 120.0
C30A C35A H35A 119.3
C34A C35A C30A 121.4(5)
C34A C35A H35A 119.3
C37A C36A N1A 120.2(5)
C41A C36A N1A 117.8(5)
C41A C36A C37A 122.0(5)
C36A C37A C38A 116.6(5)
C36A C37A C42A 121.2(5)
C38A C37A C42A 122.2(5)
C37A C38A H38A 119.3
C39A C38A C37A 121.4(5)
C39A C38A H38A 119.3
C38A C39A H39A 119.4
C40A C39A C38A 121.2(5)
C40A C39A H39A 119.4
C39A C40A H40A 120.4
C39A C40A C41A 119.2(5)
C41A C40A H40A 120.4
C36A C41A H41A 120.2
C40A C41A C36A 119.5(5)
C40A C41A H41A 120.2
C37A C42A H42D 109.5
C37A C42A H42E 109.5
C37A C42A H42F 109.5
H42D C42A H42E 109.5
H42D C42A H42F 109.5
H42E C42A H42F 109.5
C4B N1B C36B 123.5(4)
C5B N1B C4B 113.6(4)
C5B N1B C36B 122.6(4)
O1B C1B C2B 129.4(5)
O1B C1B C7B 130.3(5)
C2B C1B C7B 100.2(4)
C1B C2B C3B 95.9(4)
C9B C2B C1B 97.0(4)
C9B C2B C3B 106.0(4)
C24B C2B C1B 115.5(4)
C24B C2B C3B 118.6(4)
C24B C2B C9B 119.5(4)
C2B C3B H3B 110.5
C4B C3B C2B 114.1(4)
C4B C3B H3B 110.5
C4B C3B C6B 105.6(4)
C6B C3B C2B 105.2(4)
C6B C3B H3B 110.5
O2B C4B N1B 124.1(5)
O2B C4B C3B 128.5(5)
N1B C4B C3B 107.4(4)
O3B C5B N1B 124.0(5)
O3B C5B C6B 127.2(5)
N1B C5B C6B 108.8(4)
C3B C6B H6B 109.9
C3B C6B C7B 104.8(4)
C5B C6B C3B 104.4(4)
C5B C6B H6B 109.9
C5B C6B C7B 117.7(4)
C7B C6B H6B 109.9
C1B C7B C6B 95.6(4)
C8B C7B C1B 97.2(4)
C8B C7B C6B 106.6(4)
C30B C7B C1B 114.9(4)
C30B C7B C6B 118.4(4)
C30B C7B C8B 119.7(4)
C9B C8B C7B 108.8(4)
C9B C8B C21B 122.1(5)
C21B C8B C7B 129.0(5)
C8B C9B C2B 108.8(4)
C8B C9B C10B 122.3(5)
C10B C9B C2B 128.7(5)
C11B C10B C9B 125.0(5)
C11B C10B C23B 118.5(5)
C23B C10B C9B 116.5(5)
C10B C11B H11B 119.5
C12B C11B C10B 121.0(5)
C12B C11B H11B 119.5
C11B C12B H12B 119.5
C11B C12B C13B 121.1(5)
C13B C12B H12B 119.5
C12B C13B H13B 120.0
C12B C13B C14B 119.9(5)
C14B C13B H13B 120.0
C13B C14B C15B 121.2(5)
C13B C14B C23B 119.9(5)
C23B C14B C15B 118.8(5)
C14B C15B H15B 119.2
C16B C15B C14B 121.5(5)
C16B C15B H15B 119.2
C15B C16B H16B 119.7
C15B C16B C17B 120.7(5)
C17B C16B H16B 119.7
C18B C17B C16B 121.3(5)
C18B C17B C22B 119.7(5)
C22B C17B C16B 118.9(5)
C17B C18B H18B 119.6
C19B C18B C17B 120.7(5)
C19B C18B H18B 119.6
C18B C19B H19B 119.5
C18B C19B C20B 121.1(5)
C20B C19B H19B 119.5
C19B C20B H20B 119.6
C19B C20B C21B 120.8(5)
C21B C20B H20B 119.6
C8B C21B C22B 116.5(4)
C20B C21B C8B 124.4(5)
C20B C21B C22B 118.9(5)
C17B C22B C21B 118.6(4)
C23B C22B C17B 120.1(5)
C23B C22B C21B 121.1(5)
C10B C23B C22B 121.0(5)
C14B C23B C10B 119.3(5)
C14B C23B C22B 119.5(5)
C25B C24B C2B 123.5(5)
C29B C24B C2B 117.8(5)
C29B C24B C25B 118.6(5)
C24B C25B H25B 119.9
C24B C25B C26B 120.2(6)
C26B C25B H25B 119.9
C25B C26B H26B 119.7
C27B C26B C25B 120.6(6)
C27B C26B H26B 119.7
C26B C27B H27B 120.0
C28B C27B C26B 120.0(6)
C28B C27B H27B 120.0
C27B C28B H28B 120.1
C27B C28B C29B 119.7(6)
C29B C28B H28B 120.1
C24B C29B C28B 120.8(6)
C24B C29B H29B 119.6
C28B C29B H29B 119.6
C31B C30B C7B 118.9(5)
C31B C30B C35B 117.5(5)
C35B C30B C7B 123.6(5)
C30B C31B H31B 119.1
C32B C31B C30B 121.7(5)
C32B C31B H31B 119.1
C31B C32B H32B 120.0
C31B C32B C33B 120.0(6)
C33B C32B H32B 120.0
C32B C33B H33B 120.3
C32B C33B C34B 119.5(5)
C34B C33B H33B 120.3
C33B C34B H34B 119.9
C33B C34B C35B 120.3(5)
C35B C34B H34B 119.9
C30B C35B H35B 119.5
C34B C35B C30B 121.0(5)
C34B C35B H35B 119.5
C37B C36B N1B 120.5(5)
C41B C36B N1B 118.3(5)
C41B C36B C37B 121.2(5)
C36B C37B C38B 117.3(5)
C36B C37B C42B 122.6(5)
C38B C37B C42B 120.1(5)
C37B C38B H38B 119.2
C39B C38B C37B 121.6(5)
C39B C38B H38B 119.2
C38B C39B H39B 119.7
C38B C39B C40B 120.6(5)
C40B C39B H39B 119.7
C39B C40B H40B 120.4
C41B C40B C39B 119.1(5)
C41B C40B H40B 120.4
C36B C41B C40B 120.1(5)
C36B C41B H41B 119.9
C40B C41B H41B 119.9
C37B C42B H42A 109.5
C37B C42B H42B 109.5
C37B C42B H42C 109.5
H42A C42B H42B 109.5
H42A C42B H42C 109.5
H42B C42B H42C 109.5
H1SA C1S H1SB 108.0
Cl1 C1S H1SA 109.4
Cl1 C1S H1SB 109.4
Cl2 C1S H1SA 109.4
Cl2 C1S H1SB 109.4
Cl2 C1S Cl1 111.3(4)
H2SA C2S H2SB 107.6
Cl3 C2S H2SA 108.6
Cl3 C2S H2SB 108.6
Cl4 C2S H2SA 108.6
Cl4 C2S H2SB 108.6
Cl4 C2S Cl3 114.7(5)

loop_
_geom_bond_atom_site_label_1
_geom_bond_atom_site_label_2
_geom_bond_distance
O1A C1A 1.198(6)
O2A C4A 1.213(6)
O3A C5A 1.212(6)
N1A C4A 1.391(6)
N1A C5A 1.398(6)
N1A C36A 1.448(6)
C1A C2A 1.554(7)
C1A C7A 1.560(7)
C2A C3A 1.558(7)
C2A C9A 1.540(7)
C2A C24A 1.497(7)
C3A H3A 1.0000
C3A C4A 1.515(7)
C3A C6A 1.543(7)
C5A C6A 1.512(7)
C6A H6A 1.0000
C6A C7A 1.571(7)
C7A C8A 1.531(7)
C7A C30A 1.503(7)
C8A C9A 1.364(7)
C8A C21A 1.439(7)
C9A C10A 1.454(7)
C10A C11A 1.396(7)
C10A C23A 1.434(7)
C11A H11A 0.9500
C11A C12A 1.386(7)
C12A H12A 0.9500
C12A C13A 1.382(7)
C13A H13A 0.9500
C13A C14A 1.384(7)
C14A C15A 1.438(7)
C14A C23A 1.425(7)
C15A H15A 0.9500
C15A C16A 1.322(7)
C16A H16A 0.9500
C16A C17A 1.447(7)
C17A C18A 1.399(7)
C17A C22A 1.415(7)
C18A H18A 0.9500
C18A C19A 1.376(7)
C19A H19A 0.9500
C19A C20A 1.397(7)
C20A H20A 0.9500
C20A C21A 1.394(7)
C21A C22A 1.440(7)
C22A C23A 1.428(7)
C24A C25A 1.391(7)
C24A C29A 1.392(7)
C25A H25A 0.9500
C25A C26A 1.393(7)
C26A H26A 0.9500
C26A C27A 1.391(7)
C27A H27A 0.9500
C27A C28A 1.386(7)
C28A H28A 0.9500
C28A C29A 1.377(7)
C29A H29A 0.9500
C30A C31A 1.402(7)
C30A C35A 1.386(7)
C31A H31A 0.9500
C31A C32A 1.377(7)
C32A H32A 0.9500
C32A C33A 1.393(7)
C33A H33A 0.9500
C33A C34A 1.391(7)
C34A H34A 0.9500
C34A C35A 1.379(7)
C35A H35A 0.9500
C36A C37A 1.395(7)
C36A C41A 1.395(7)
C37A C38A 1.400(8)
C37A C42A 1.480(8)
C38A H38A 0.9500
C38A C39A 1.376(8)
C39A H39A 0.9500
C39A C40A 1.371(8)
C40A H40A 0.9500
C40A C41A 1.385(7)
C41A H41A 0.9500
C42A H42D 0.9800
C42A H42E 0.9800
C42A H42F 0.9800
O1B C1B 1.207(6)
O2B C4B 1.204(6)
O3B C5B 1.211(6)
N1B C4B 1.400(7)
N1B C5B 1.389(7)
N1B C36B 1.437(7)
C1B C2B 1.535(7)
C1B C7B 1.538(7)
C2B C3B 1.569(7)
C2B C9B 1.532(7)
C2B C24B 1.506(7)
C3B H3B 1.0000
C3B C4B 1.518(7)
C3B C6B 1.547(7)
C5B C6B 1.510(7)
C6B H6B 1.0000
C6B C7B 1.564(7)
C7B C8B 1.535(7)
C7B C30B 1.499(7)
C8B C9B 1.371(7)
C8B C21B 1.428(7)
C9B C10B 1.448(7)
C10B C11B 1.402(7)
C10B C23B 1.420(7)
C11B H11B 0.9500
C11B C12B 1.370(7)
C12B H12B 0.9500
C12B C13B 1.384(8)
C13B H13B 0.9500
C13B C14B 1.388(7)
C14B C15B 1.450(8)
C14B C23B 1.419(7)
C15B H15B 0.9500
C15B C16B 1.351(8)
C16B H16B 0.9500
C16B C17B 1.437(7)
C17B C18B 1.387(7)
C17B C22B 1.432(7)
C18B H18B 0.9500
C18B C19B 1.381(7)
C19B H19B 0.9500
C19B C20B 1.384(7)
C20B H20B 0.9500
C20B C21B 1.396(7)
C21B C22B 1.442(7)
C22B C23B 1.426(7)
C24B C25B 1.385(8)
C24B C29B 1.385(8)
C25B H25B 0.9500
C25B C26B 1.386(8)
C26B H26B 0.9500
C26B C27B 1.376(9)
C27B H27B 0.9500
C27B C28B 1.365(9)
C28B H28B 0.9500
C28B C29B 1.398(8)
C29B H29B 0.9500
C30B C31B 1.393(7)
C30B C35B 1.393(7)
C31B H31B 0.9500
C31B C32B 1.379(8)
C32B H32B 0.9500
C32B C33B 1.381(8)
C33B H33B 0.9500
C33B C34B 1.383(8)
C34B H34B 0.9500
C34B C35B 1.389(8)
C35B H35B 0.9500
C36B C37B 1.395(7)
C36B C41B 1.381(7)
C37B C38B 1.397(8)
C37B C42B 1.493(8)
C38B H38B 0.9500
C38B C39B 1.359(8)
C39B H39B 0.9500
C39B C40B 1.388(8)
C40B H40B 0.9500
C40B C41B 1.382(8)
C41B H41B 0.9500
C42B H42A 0.9800
C42B H42B 0.9800
C42B H42C 0.9800
C1S H1SA 0.9900
C1S H1SB 0.9900
C1S Cl1 1.767(7)
C1S Cl2 1.757(7)
C2S H2SA 0.9900
C2S H2SB 0.9900
C2S Cl3 1.745(8)
C2S Cl4 1.701(8)

loop_
_geom_torsion_atom_site_label_1
_geom_torsion_atom_site_label_2
_geom_torsion_atom_site_label_3
_geom_torsion_atom_site_label_4
_geom_torsion
O1A C1A C2A C3A -124.4(5)
O1A C1A C2A C9A 128.7(5)
O1A C1A C2A C24A 1.8(7)
O1A C1A C7A C6A 123.2(5)
O1A C1A C7A C8A -128.8(5)
O1A C1A C7A C30A -0.3(7)
O3A C5A C6A C3A 177.1(5)
O3A C5A C6A C7A 62.2(7)
N1A C5A C6A C3A -3.1(5)
N1A C5A C6A C7A -118.0(4)
N1A C36A C37A C38A 178.6(5)
N1A C36A C37A C42A -1.1(8)
N1A C36A C41A C40A -178.8(4)
C1A C2A C3A C4A -147.6(4)
C1A C2A C3A C6A -31.7(4)
C1A C2A C9A C8A 33.0(5)
C1A C2A C9A C10A -149.6(5)
C1A C2A C24A C25A -122.9(5)
C1A C2A C24A C29A 55.2(6)
C1A C7A C8A C9A -31.3(5)
C1A C7A C8A C21A 152.4(5)
C1A C7A C30A C31A -56.3(6)
C1A C7A C30A C35A 122.8(5)
C2A C1A C7A C6A -57.1(4)
C2A C1A C7A C8A 50.9(4)
C2A C1A C7A C30A 179.4(4)
C2A C3A C4A O2A -58.5(7)
C2A C3A C4A N1A 121.0(4)
C2A C3A C6A C5A -124.0(4)
C2A C3A C6A C7A -3.1(5)
C2A C9A C10A C11A 2.8(8)
C2A C9A C10A C23A -177.4(4)
C2A C24A C25A C26A 179.8(4)
C2A C24A C29A C28A 178.8(5)
C3A C2A C9A C8A -66.4(5)
C3A C2A C9A C10A 111.0(5)
C3A C2A C24A C25A -8.5(7)
C3A C2A C24A C29A 169.6(4)
C3A C6A C7A C1A 36.4(4)
C3A C6A C7A C8A -61.9(5)
C3A C6A C7A C30A 157.5(4)
C4A N1A C5A O3A -173.3(5)
C4A N1A C5A C6A 6.9(5)
C4A N1A C36A C37A 103.7(6)
C4A N1A C36A C41A -77.9(6)
C4A C3A C6A C5A -1.2(5)
C4A C3A C6A C7A 119.7(4)
C5A N1A C4A O2A 171.9(5)
C5A N1A C4A C3A -7.6(5)
C5A N1A C36A C37A -75.6(6)
C5A N1A C36A C41A 102.8(5)
C5A C6A C7A C1A 150.7(4)
C5A C6A C7A C8A 52.5(5)
C5A C6A C7A C30A -88.2(5)
C6A C3A C4A O2A -174.4(5)
C6A C3A C4A N1A 5.2(5)
C6A C7A C8A C9A 66.7(5)
C6A C7A C8A C21A -109.6(5)
C6A C7A C30A C31A -167.2(4)
C6A C7A C30A C35A 11.9(7)
C7A C1A C2A C3A 55.9(4)
C7A C1A C2A C9A -51.0(4)
C7A C1A C2A C24A -177.9(4)
C7A C8A C9A C2A -1.1(5)
C7A C8A C9A C10A -178.6(4)
C7A C8A C21A C20A 0.0(8)
C7A C8A C21A C22A 178.4(4)
C7A C30A C31A C32A 178.5(4)
C7A C30A C35A C34A -177.6(5)
C8A C7A C30A C31A 58.0(6)
C8A C7A C30A C35A -122.9(5)
C8A C9A C10A C11A 179.8(5)
C8A C9A C10A C23A -0.3(7)
C8A C21A C22A C17A -179.5(4)
C8A C21A C22A C23A -0.7(7)
C9A C2A C3A C4A -49.9(5)
C9A C2A C3A C6A 66.1(4)
C9A C2A C24A C25A 124.5(5)
C9A C2A C24A C29A -57.5(6)
C9A C8A C21A C20A -175.9(5)
C9A C8A C21A C22A 2.5(7)
C9A C10A C11A C12A 176.0(5)
C9A C10A C23A C14A -179.2(4)
C9A C10A C23A C22A 2.1(6)
C10A C11A C12A C13A 3.3(8)
C11A C10A C23A C14A 0.7(7)
C11A C10A C23A C22A -178.0(4)
C11A C12A C13A C14A 0.4(8)
C12A C13A C14A C15A 177.3(5)
C12A C13A C14A C23A -3.5(7)
C13A C14A C15A C16A 179.6(5)
C13A C14A C23A C10A 2.9(7)
C13A C14A C23A C22A -178.4(4)
C14A C15A C16A C17A -1.0(8)
C15A C14A C23A C10A -177.9(4)
C15A C14A C23A C22A 0.8(7)
C15A C16A C17A C18A 179.3(5)
C15A C16A C17A C22A 0.3(8)
C16A C17A C18A C19A -179.0(5)
C16A C17A C22A C21A 179.8(4)
C16A C17A C22A C23A 0.9(7)
C17A C18A C19A C20A -0.5(8)
C17A C22A C23A C10A 177.2(4)
C17A C22A C23A C14A -1.5(7)
C18A C17A C22A C21A 0.8(7)
C18A C17A C22A C23A -178.1(4)
C18A C19A C20A C21A 0.3(7)
C19A C20A C21A C8A 178.9(5)
C19A C20A C21A C22A 0.5(7)
C20A C21A C22A C17A -1.0(7)
C20A C21A C22A C23A 177.9(4)
C21A C8A C9A C2A 175.5(4)
C21A C8A C9A C10A -2.1(7)
C21A C22A C23A C10A -1.6(7)
C21A C22A C23A C14A 179.7(4)
C22A C17A C18A C19A 0.0(7)
C23A C10A C11A C12A -3.8(7)
C23A C14A C15A C16A 0.4(7)
C24A C2A C3A C4A 89.1(5)
C24A C2A C3A C6A -155.0(4)
C24A C2A C9A C8A 155.6(4)
C24A C2A C9A C10A -27.1(7)
C24A C25A C26A C27A 0.1(7)
C25A C24A C29A C28A -3.1(7)
C25A C26A C27A C28A -0.6(8)
C26A C27A C28A C29A -0.8(8)
C27A C28A C29A C24A 2.7(8)
C29A C24A C25A C26A 1.7(7)
C30A C7A C8A C9A -154.5(4)
C30A C7A C8A C21A 29.1(7)
C30A C31A C32A C33A -0.3(7)
C31A C30A C35A C34A 1.5(7)
C31A C32A C33A C34A 0.3(7)
C32A C33A C34A C35A 0.6(8)
C33A C34A C35A C30A -1.5(8)
C35A C30A C31A C32A -0.6(7)
C36A N1A C4A O2A -7.5(7)
C36A N1A C4A C3A 173.0(4)
C36A N1A C5A O3A 6.1(7)
C36A N1A C5A C6A -173.7(4)
C36A C37A C38A C39A -0.1(8)
C37A C36A C41A C40A -0.4(8)
C37A C38A C39A C40A 0.2(9)
C38A C39A C40A C41A -0.4(8)
C39A C40A C41A C36A 0.5(8)
C41A C36A C37A C38A 0.2(8)
C41A C36A C37A C42A -179.5(5)
C42A C37A C38A C39A 179.5(5)
O1B C1B C2B C3B -119.8(6)
O1B C1B C2B C9B 133.2(6)
O1B C1B C2B C24B 5.8(8)
O1B C1B C7B C6B 118.4(6)
O1B C1B C7B C8B -134.0(6)
O1B C1B C7B C30B -6.5(8)
O3B C5B C6B C3B -175.0(5)
O3B C5B C6B C7B 69.5(7)
N1B C5B C6B C3B 4.4(5)
N1B C5B C6B C7B -111.1(5)
N1B C36B C37B C38B 178.8(4)
N1B C36B C37B C42B -1.9(8)
N1B C36B C41B C40B -178.1(5)
C1B C2B C3B C4B -148.1(4)
C1B C2B C3B C6B -32.8(5)
C1B C2B C9B C8B 31.9(5)
C1B C2B C9B C10B -153.3(5)
C1B C2B C24B C25B -120.1(6)
C1B C2B C24B C29B 61.8(6)
C1B C7B C8B C9B -29.6(5)
C1B C7B C8B C21B 154.3(5)
C1B C7B C30B C31B -49.4(6)
C1B C7B C30B C35B 130.8(5)
C2B C1B C7B C6B -58.9(4)
C2B C1B C7B C8B 48.7(4)
C2B C1B C7B C30B 176.2(4)
C2B C3B C4B O2B -59.4(7)
C2B C3B C4B N1B 119.6(5)
C2B C3B C6B C5B -126.4(4)
C2B C3B C6B C7B -2.1(5)
C2B C9B C10B C11B -2.6(8)
C2B C9B C10B C23B 179.6(5)
C2B C24B C25B C26B -177.1(5)
C2B C24B C29B C28B 176.8(5)
C3B C2B C9B C8B -66.3(5)
C3B C2B C9B C10B 108.5(6)
C3B C2B C24B C25B -7.1(8)
C3B C2B C24B C29B 174.7(5)
C3B C6B C7B C1B 35.9(5)
C3B C6B C7B C8B -63.3(5)
C3B C6B C7B C30B 158.2(4)
C4B N1B C5B O3B 177.7(5)
C4B N1B C5B C6B -1.8(6)
C4B N1B C36B C37B 87.1(6)
C4B N1B C36B C41B -94.7(6)
C4B C3B C6B C5B -5.3(5)
C4B C3B C6B C7B 119.0(4)
C5B N1B C4B O2B 177.2(5)
C5B N1B C4B C3B -1.8(6)
C5B N1B C36B C37B -99.7(6)
C5B N1B C36B C41B 78.6(6)
C5B C6B C7B C1B 151.3(5)
C5B C6B C7B C8B 52.0(6)
C5B C6B C7B C30B -86.5(6)
C6B C3B C4B O2B -174.5(5)
C6B C3B C4B N1B 4.5(5)
C6B C7B C8B C9B 68.4(5)
C6B C7B C8B C21B -107.6(5)
C6B C7B C30B C31B -161.3(5)
C6B C7B C30B C35B 18.9(7)
C7B C1B C2B C3B 57.5(4)
C7B C1B C2B C9B -49.4(4)
C7B C1B C2B C24B -176.9(4)
C7B C8B C9B C2B -1.4(5)
C7B C8B C9B C10B -176.6(4)
C7B C8B C21B C20B 5.6(8)
C7B C8B C21B C22B -178.4(5)
C7B C30B C31B C32B 179.4(5)
C7B C30B C35B C34B 179.7(5)
C8B C7B C30B C31B 65.7(6)
C8B C7B C30B C35B -114.1(6)
C8B C9B C10B C11B 171.6(5)
C8B C9B C10B C23B -6.3(7)
C8B C21B C22B C17B -179.5(4)
C8B C21B C22B C23B -5.3(7)
C9B C2B C3B C4B -49.1(6)
C9B C2B C3B C6B 66.2(5)
C9B C2B C24B C25B 124.8(6)
C9B C2B C24B C29B -53.3(7)
C9B C8B C21B C20B -169.9(5)
C9B C8B C21B C22B 6.0(7)
C9B C10B C11B C12B 179.7(5)
C9B C10B C23B C14B -177.6(4)
C9B C10B C23B C22B 6.8(7)
C10B C11B C12B C13B -1.7(8)
C11B C10B C23B C14B 4.4(7)
C11B C10B C23B C22B -171.2(5)
C11B C12B C13B C14B 4.0(8)
C12B C13B C14B C15B 174.8(5)
C12B C13B C14B C23B -2.0(8)
C13B C14B C15B C16B -171.4(5)
C13B C14B C23B C10B -2.2(7)
C13B C14B C23B C22B 173.5(5)
C14B C15B C16B C17B -1.1(8)
C15B C14B C23B C10B -179.1(5)
C15B C14B C23B C22B -3.5(7)
C15B C16B C17B C18B 172.8(5)
C15B C16B C17B C22B -5.1(7)
C16B C17B C18B C19B -178.8(5)
C16B C17B C22B C21B -178.8(4)
C16B C17B C22B C23B 7.0(7)
C17B C18B C19B C20B -1.4(8)
C17B C22B C23B C10B 172.9(5)
C17B C22B C23B C14B -2.6(7)
C18B C17B C22B C21B 3.3(7)
C18B C17B C22B C23B -170.9(4)
C18B C19B C20B C21B 1.4(7)
C19B C20B C21B C8B 176.9(5)
C19B C20B C21B C22B 1.0(7)
C20B C21B C22B C17B -3.3(7)
C20B C21B C22B C23B 170.9(5)
C21B C8B C9B C2B 174.9(4)
C21B C8B C9B C10B -0.3(7)
C21B C22B C23B C10B -1.2(7)
C21B C22B C23B C14B -176.7(5)
C22B C17B C18B C19B -0.9(7)
C23B C10B C11B C12B -2.5(8)
C23B C14B C15B C16B 5.5(8)
C24B C2B C3B C4B 88.6(6)
C24B C2B C3B C6B -156.1(4)
C24B C2B C9B C8B 156.5(5)
C24B C2B C9B C10B -28.7(8)
C24B C25B C26B C27B 0.3(9)
C25B C24B C29B C28B -1.4(8)
C25B C26B C27B C28B -1.3(10)
C26B C27B C28B C29B 0.9(10)
C27B C28B C29B C24B 0.5(9)
C29B C24B C25B C26B 1.0(8)
C30B C7B C8B C9B -153.7(4)
C30B C7B C8B C21B 30.2(7)
C30B C31B C32B C33B 0.5(9)
C31B C30B C35B C34B -0.1(8)
C31B C32B C33B C34B 0.6(8)
C32B C33B C34B C35B -1.5(8)
C33B C34B C35B C30B 1.2(8)
C35B C30B C31B C32B -0.8(8)
C36B N1B C4B O2B -8.9(8)
C36B N1B C4B C3B 172.0(4)
C36B N1B C5B O3B 3.8(8)
C36B N1B C5B C6B -175.6(4)
C36B C37B C38B C39B -1.6(8)
C37B C36B C41B C40B 0.1(8)
C37B C38B C39B C40B 1.9(8)
C38B C39B C40B C41B -1.1(8)
C39B C40B C41B C36B 0.1(8)
C41B C36B C37B C38B 0.6(8)
C41B C36B C37B C42B 179.9(5)
C42B C37B C38B C39B 179.1(5)
